data_7717656
loop_
_publ_author_name
'Bencini, Andrea'
'Romano, Giammarco Maria'
'Simonini Steiner, Yschtar Tecla'
'Bazzicalupi, Carla'
'Savastano, Matteo'
'Macedi, Eleonora'
'Rossi, Patrizia'
'Paoli, Paola'
'Innocenti, Massimo'
'Conti, Luca'
'Bartoli, Francesco'

_publ_section_title
;
 Zn(II)/Cd(II) selective binding and fluorescence sensing by using
 macrocyclic tetra-amines with different fluorophores. Clues for design of
 selective chemosensors for transition metals
;
_journal_name_full 'Dalton Transactions'
_journal_paper_doi 10.1039/D4DT02415J
_journal_year 2025
_chemical_formula_sum 'C64 H98 Ca Cl2 N12 O30 Zn2'
_chemical_formula_weight 1757.26
_space_group_crystal_system triclinic
_space_group_IT_number 2
_space_group_name_Hall '-P 1'
_space_group_name_H-M_alt 'P -1'
_atom_sites_solution_hydrogens mixed
_audit_creation_method SHELXL-2018/3
_audit_update_record
;
2024-08-02 deposited with the CCDC.	2024-12-11 downloaded from the CCDC.
;
_cell_angle_alpha 83.534(2)
_cell_angle_beta 83.991(2)
_cell_angle_gamma 81.834(2)
_cell_formula_units_Z 2
_cell_length_a 12.3537(3)
_cell_length_b 16.8712(4)
_cell_length_c 19.1547(4)
_cell_measurement_reflns_used 23663
_cell_measurement_temperature 150(2)
_cell_measurement_theta_max 32.7174
_cell_measurement_theta_min 4.1121
_cell_volume 3910.64(16)
_computing_cell_refinement
;
CrysAlis RED, Oxford Diffraction Ltd.,
Version 1.171.32.5 (release 08-05-2007 CrysAlis171 .NET)
(compiled May  8 2007,13:10:02)
;
_computing_data_collection
;
CrysAlis CCD, Oxford Diffraction Ltd.,
Version 1.171.32.5 (release 08-05-2007 CrysAlis171 .NET)
(compiled May  8 2007,13:10:02)
;
_computing_data_reduction
;
CrysAlis RED, Oxford Diffraction Ltd.,
Version 1.171.32.5 (release 08-05-2007 CrysAlis171 .NET)
(compiled May  8 2007,13:10:02)
;
_computing_molecular_graphics 'Mercury 3.10.1'
_computing_publication_material 'PARST(Nardelli, 1995)'
_computing_structure_refinement 'SHELXL-2018/3 (Sheldrick, 2018)'
_computing_structure_solution 'SIR2004 (Burla, 2005)'
_diffrn_ambient_temperature 150(2)
_diffrn_measured_fraction_theta_full 0.995
_diffrn_measured_fraction_theta_max 0.903
_diffrn_measurement_device_type 'Xcalibur, Sapphire3'
_diffrn_measurement_method '\w scans'
_diffrn_radiation_source 'Enhance (Mo) X-ray Source'
_diffrn_radiation_type MoK\a
_diffrn_radiation_wavelength 0.71073
_diffrn_reflns_av_R_equivalents 0.0580
_diffrn_reflns_av_unetI/netI 0.0680
_diffrn_reflns_Laue_measured_fraction_full 0.995
_diffrn_reflns_Laue_measured_fraction_max 0.903
_diffrn_reflns_limit_h_max 18
_diffrn_reflns_limit_h_min -18
_diffrn_reflns_limit_k_max 25
_diffrn_reflns_limit_k_min -24
_diffrn_reflns_limit_l_max 28
_diffrn_reflns_limit_l_min -28
_diffrn_reflns_number 87922
_diffrn_reflns_point_group_measured_fraction_full 0.995
_diffrn_reflns_point_group_measured_fraction_max 0.903
_diffrn_reflns_theta_full 25.000
_diffrn_reflns_theta_max 32.792
_diffrn_reflns_theta_min 4.120
_exptl_absorpt_coefficient_mu 0.837
_exptl_absorpt_correction_T_max 1.00000
_exptl_absorpt_correction_T_min 0.94599
_exptl_absorpt_correction_type multi-scan
_exptl_absorpt_process_details
;
CrysAlisPro, Agilent Technologies,
Version 1.171.35.19 (release 27-10-2011 CrysAlis171 .NET)
(compiled Oct 27 2011,15:02:11)
Empirical absorption correction using spherical harmonics,
 implemented in SCALE3 ABSPACK scaling algorithm.
;
_exptl_crystal_density_diffrn 1.492
_exptl_crystal_description prism
_exptl_crystal_F_000 1840
_exptl_crystal_size_max 0.26
_exptl_crystal_size_mid 0.24
_exptl_crystal_size_min 0.20
_refine_diff_density_max 1.084
_refine_diff_density_min -1.624
_refine_diff_density_rms 0.092
_refine_ls_extinction_method none
_refine_ls_goodness_of_fit_ref 1.025
_refine_ls_hydrogen_treatment mixed
_refine_ls_matrix_type full
_refine_ls_number_parameters 1081
_refine_ls_number_reflns 26182
_refine_ls_number_restraints 40
_refine_ls_restrained_S_all 1.024
_refine_ls_R_factor_all 0.0909
_refine_ls_R_factor_gt 0.0565
_refine_ls_shift/su_max 0.004
_refine_ls_shift/su_mean 0.000
_refine_ls_structure_factor_coef Fsqd
_refine_ls_weighting_details 'w=1/[\s^2^(Fo^2^)+(0.0572P)^2^+3.6130P] where P=(Fo^2^+2Fc^2^)/3'
_refine_ls_weighting_scheme calc
_refine_ls_wR_factor_gt 0.1275
_refine_ls_wR_factor_ref 0.1460
_reflns_Friedel_coverage 0.000
_reflns_number_gt 18329
_reflns_number_total 26182
_reflns_threshold_expression 'I > 2\s(I)'
_cod_data_source_file d4dt02415j2.cif
_cod_data_source_block Ca_2ZnL5-ClO4-14H2O
_cod_database_code 7717656
_shelx_shelxl_version_number 2018/3
_shelx_space_group_comment
;
The symmetry employed for this shelxl refinement is uniquely defined
by the following loop, which should always be used as a source of
symmetry information in preference to the above space-group names.
They are only intended as comments.
;

loop_
_space_group_symop_operation_xyz
'x, y, z'
'-x, -y, -z'

loop_
_atom_site_label
_atom_site_type_symbol
_atom_site_fract_x
_atom_site_fract_y
_atom_site_fract_z
_atom_site_U_iso_or_equiv
_atom_site_adp_type
_atom_site_occupancy
_atom_site_site_symmetry_order
_atom_site_calc_flag
_atom_site_refinement_flags_posn
_atom_site_refinement_flags_adp
_atom_site_refinement_flags_occupancy
_atom_site_disorder_assembly
_atom_site_disorder_group
Ca1 Ca 1.05835(4) 0.12138(3) 0.31471(2) 0.01858(9) Uani 1 1 d . . . . .
Zn1A Zn 1.26333(2) -0.11165(2) 0.27233(2) 0.01776(6) Uani 1 1 d . . . . .
O1A O 1.14534(14) -0.02598(10) 0.31079(9) 0.0205(3) Uani 1 1 d . . . . .
O2A O 0.98776(14) -0.00414(10) 0.37461(9) 0.0233(4) Uani 1 1 d . . . . .
O3A O 1.33963(14) -0.02373(10) 0.21486(9) 0.0242(4) Uani 1 1 d . . . . .
O4A O 1.48136(18) -0.00197(13) 0.13637(12) 0.0409(5) Uani 1 1 d . . . . .
N1A N 1.15760(17) -0.19207(12) 0.33412(11) 0.0209(4) Uani 1 1 d . . . . .
N2A N 1.36032(17) -0.14246(12) 0.36691(11) 0.0201(4) Uani 1 1 d . . . . .
N3A N 1.39991(17) -0.18893(12) 0.22425(11) 0.0208(4) Uani 1 1 d . . . . .
N4A N 1.17698(17) -0.14441(12) 0.18526(11) 0.0216(4) Uani 1 1 d . . . . .
N5A N 1.37029(18) -0.07273(13) 0.52143(11) 0.0245(4) Uani 1 1 d . . . . .
N6A N 0.94385(17) -0.08310(13) 0.10872(11) 0.0222(4) Uani 1 1 d . . . . .
C1A C 1.2200(2) -0.23761(14) 0.39080(13) 0.0225(5) Uani 1 1 d . . . . .
H1A1 H 1.269149 -0.283266 0.371719 0.027 Uiso 1 1 calc R U . . .
H1A2 H 1.168411 -0.259692 0.428662 0.027 Uiso 1 1 calc R U . . .
C2A C 1.2874(2) -0.18355(15) 0.42101(13) 0.0238(5) Uani 1 1 d . . . . .
H2A1 H 1.237151 -0.142499 0.445742 0.029 Uiso 1 1 calc R U . . .
H2A2 H 1.332680 -0.216247 0.456264 0.029 Uiso 1 1 calc R U . . .
C3A C 1.4616(2) -0.19535(16) 0.34378(14) 0.0249(5) Uani 1 1 d . . . . .
H3A1 H 1.483443 -0.234101 0.384229 0.030 Uiso 1 1 calc R U . . .
H3A2 H 1.521461 -0.161818 0.330280 0.030 Uiso 1 1 calc R U . . .
C4A C 1.4499(2) -0.24214(15) 0.28209(13) 0.0231(5) Uani 1 1 d . . . . .
H4A1 H 1.523142 -0.267950 0.264464 0.028 Uiso 1 1 calc R U . . .
H4A2 H 1.403575 -0.285129 0.298380 0.028 Uiso 1 1 calc R U . . .
C5A C 1.3555(2) -0.23388(17) 0.17439(14) 0.0289(6) Uani 1 1 d . . . . .
H5A1 H 1.325301 -0.281133 0.200461 0.035 Uiso 1 1 calc R U . . .
H5A2 H 1.415439 -0.253641 0.139601 0.035 Uiso 1 1 calc R U . . .
C6A C 1.2661(2) -0.18109(17) 0.13612(14) 0.0287(6) Uani 1 1 d . . . . .
H6A1 H 1.298754 -0.137786 0.105393 0.034 Uiso 1 1 calc R U . . .
H6A2 H 1.234512 -0.213772 0.105571 0.034 Uiso 1 1 calc R U . . .
C7A C 1.0982(2) -0.19996(17) 0.21593(15) 0.0301(6) Uani 1 1 d . . . . .
H7A1 H 1.093359 -0.238762 0.181623 0.036 Uiso 1 1 calc R U . . .
H7A2 H 1.024632 -0.168663 0.223739 0.036 Uiso 1 1 calc R U . . .
C8A C 1.1291(2) -0.24635(15) 0.28524(14) 0.0264(5) Uani 1 1 d . . . . .
H8A1 H 1.066746 -0.273950 0.307494 0.032 Uiso 1 1 calc R U . . .
H8A2 H 1.192536 -0.287895 0.275975 0.032 Uiso 1 1 calc R U . . .
C9A C 1.3882(2) -0.06867(15) 0.39390(13) 0.0221(5) Uani 1 1 d . . . . .
H9A1 H 1.320730 -0.029609 0.399057 0.026 Uiso 1 1 calc R U . . .
H9A2 H 1.440860 -0.043538 0.358688 0.026 Uiso 1 1 calc R U . . .
C10A C 1.4378(2) -0.08556(14) 0.46443(13) 0.0219(5) Uani 1 1 d . . . . .
C11A C 1.5500(2) -0.11604(17) 0.46820(15) 0.0291(6) Uani 1 1 d . . . . .
H11A H 1.596999 -0.123335 0.426247 0.035 Uiso 1 1 calc R U . . .
C12A C 1.5901(2) -0.13487(18) 0.53248(16) 0.0323(6) Uani 1 1 d . . . . .
H12A H 1.664769 -0.156982 0.535534 0.039 Uiso 1 1 calc R U . . .
C13A C 1.5210(2) -0.12156(16) 0.59409(15) 0.0278(5) Uani 1 1 d . . . . .
C14A C 1.5565(3) -0.13756(19) 0.66291(16) 0.0358(7) Uani 1 1 d . . . . .
H14A H 1.630525 -0.159574 0.668776 0.043 Uiso 1 1 calc R U . . .
C15A C 1.4862(3) -0.1219(2) 0.72051(16) 0.0400(7) Uani 1 1 d . . . . .
H15A H 1.511253 -0.133064 0.766269 0.048 Uiso 1 1 calc R U . . .
C16A C 1.3761(3) -0.0890(2) 0.71271(16) 0.0410(7) Uani 1 1 d . . . . .
H16A H 1.327601 -0.077612 0.753258 0.049 Uiso 1 1 calc R U . . .
C17A C 1.3386(3) -0.0733(2) 0.64704(15) 0.0360(7) Uani 1 1 d . . . . .
H17A H 1.264149 -0.051496 0.642316 0.043 Uiso 1 1 calc R U . . .
C18A C 1.4100(2) -0.08927(16) 0.58660(14) 0.0253(5) Uani 1 1 d . . . . .
C19A C 1.1181(2) -0.07026(14) 0.14958(13) 0.0211(5) Uani 1 1 d . . . . .
H19A H 1.172856 -0.034570 0.129157 0.025 Uiso 1 1 calc R U . . .
H19B H 1.069094 -0.041623 0.185577 0.025 Uiso 1 1 calc R U . . .
C20A C 1.0504(2) -0.08392(14) 0.09179(13) 0.0203(4) Uani 1 1 d . . . . .
C21A C 1.0996(2) -0.09475(15) 0.02278(13) 0.0223(5) Uani 1 1 d . . . . .
H21A H 1.176459 -0.094658 0.012314 0.027 Uiso 1 1 calc R U . . .
C22A C 1.0360(2) -0.10530(15) -0.02846(13) 0.0228(5) Uani 1 1 d . . . . .
H22A H 1.068226 -0.113096 -0.074854 0.027 Uiso 1 1 calc R U . . .
C23A C 0.9217(2) -0.10455(14) -0.01201(13) 0.0220(5) Uani 1 1 d . . . . .
C24A C 0.8494(2) -0.11175(16) -0.06277(14) 0.0264(5) Uani 1 1 d . . . . .
H24A H 0.877900 -0.121537 -0.109481 0.032 Uiso 1 1 calc R U . . .
C25A C 0.7393(2) -0.10472(19) -0.04502(16) 0.0335(6) Uani 1 1 d . . . . .
H25A H 0.691287 -0.109251 -0.079599 0.040 Uiso 1 1 calc R U . . .
C26A C 0.6954(2) -0.0907(2) 0.02431(16) 0.0389(7) Uani 1 1 d . . . . .
H26A H 0.618143 -0.084960 0.035801 0.047 Uiso 1 1 calc R U . . .
C27A C 0.7636(2) -0.08549(19) 0.07492(15) 0.0337(6) Uani 1 1 d . . . . .
H27A H 0.733741 -0.077283 0.121705 0.040 Uiso 1 1 calc R U . . .
C28A C 0.8783(2) -0.09222(15) 0.05789(13) 0.0223(5) Uani 1 1 d . . . . .
C29A C 1.0596(2) -0.14076(15) 0.36341(15) 0.0275(5) Uani 1 1 d . . . . .
H29A H 1.050072 -0.154840 0.415073 0.033 Uiso 1 1 calc R U . . .
H29B H 0.994094 -0.153333 0.343364 0.033 Uiso 1 1 calc R U . . .
C30A C 1.06442(19) -0.05115(14) 0.34919(12) 0.0194(4) Uani 1 1 d . . . . .
C31A C 1.4759(2) -0.13465(16) 0.18690(14) 0.0272(5) Uani 1 1 d . . . . .
H31A H 1.499774 -0.152612 0.139596 0.033 Uiso 1 1 calc R U . . .
H31B H 1.541995 -0.140071 0.213082 0.033 Uiso 1 1 calc R U . . .
C32A C 1.4285(2) -0.04599(16) 0.17796(13) 0.0248(5) Uani 1 1 d . . . . .
Zn1B Zn 0.84637(2) 0.32622(2) 0.19546(2) 0.01862(6) Uani 1 1 d . . . . .
O1B O 0.96908(14) 0.25671(10) 0.25338(9) 0.0215(3) Uani 1 1 d . . . . .
O2B O 1.11070(15) 0.25811(10) 0.31417(9) 0.0243(4) Uani 1 1 d . . . . .
O3B O 0.81523(14) 0.22040(10) 0.16968(9) 0.0236(4) Uani 1 1 d . . . . .
O4B O 0.71758(16) 0.15462(11) 0.11037(11) 0.0317(4) Uani 1 1 d . . . . .
N1B N 0.93090(17) 0.41814(12) 0.23080(11) 0.0204(4) Uani 1 1 d . . . . .
N2B N 0.71889(17) 0.36744(12) 0.27625(11) 0.0216(4) Uani 1 1 d . . . . .
N3B N 0.70276(17) 0.36851(12) 0.12807(11) 0.0221(4) Uani 1 1 d . . . . .
N4B N 0.93617(17) 0.36775(12) 0.09346(11) 0.0210(4) Uani 1 1 d . . . . .
N5B N 0.70448(18) 0.37175(13) 0.44851(11) 0.0235(4) Uani 1 1 d . . . . .
N6B N 1.20026(18) 0.33381(13) 0.03104(12) 0.0263(4) Uani 1 1 d . . . . .
C1B C 0.8646(2) 0.44826(15) 0.29354(13) 0.0241(5) Uani 1 1 d . . . . .
H1B1 H 0.878583 0.503760 0.297864 0.029 Uiso 1 1 calc R U . . .
H1B2 H 0.887345 0.414074 0.336354 0.029 Uiso 1 1 calc R U . . .
C2B C 0.7432(2) 0.44805(15) 0.28909(14) 0.0251(5) Uani 1 1 d . . . . .
H2B1 H 0.702238 0.463868 0.333710 0.030 Uiso 1 1 calc R U . . .
H2B2 H 0.718054 0.488152 0.250357 0.030 Uiso 1 1 calc R U . . .
C3B C 0.6107(2) 0.37310(16) 0.24742(14) 0.0256(5) Uani 1 1 d . . . . .
H3B1 H 0.554273 0.404937 0.277240 0.031 Uiso 1 1 calc R U . . .
H3B2 H 0.589540 0.318480 0.248648 0.031 Uiso 1 1 calc R U . . .
C4B C 0.6147(2) 0.41247(16) 0.17217(14) 0.0259(5) Uani 1 1 d . . . . .
H4B1 H 0.543288 0.412456 0.153043 0.031 Uiso 1 1 calc R U . . .
H4B2 H 0.628163 0.469037 0.171390 0.031 Uiso 1 1 calc R U . . .
C5B C 0.7459(2) 0.41937(16) 0.06681(13) 0.0248(5) Uani 1 1 d . . . . .
H5B1 H 0.752631 0.472999 0.080956 0.030 Uiso 1 1 calc R U . . .
H5B2 H 0.694697 0.426752 0.029475 0.030 Uiso 1 1 calc R U . . .
C6B C 0.8574(2) 0.37986(17) 0.03873(13) 0.0258(5) Uani 1 1 d . . . . .
H6B1 H 0.849706 0.327208 0.022921 0.031 Uiso 1 1 calc R U . . .
H6B2 H 0.886053 0.414056 -0.002540 0.031 Uiso 1 1 calc R U . . .
C7B C 0.9809(2) 0.44297(15) 0.10233(13) 0.0245(5) Uani 1 1 d . . . . .
H7B1 H 0.964783 0.482750 0.061438 0.029 Uiso 1 1 calc R U . . .
H7B2 H 1.061739 0.431109 0.102446 0.029 Uiso 1 1 calc R U . . .
C8B C 0.9341(2) 0.48001(15) 0.16989(13) 0.0232(5) Uani 1 1 d . . . . .
H8B1 H 0.979876 0.520716 0.179017 0.028 Uiso 1 1 calc R U . . .
H8B2 H 0.858889 0.507559 0.163931 0.028 Uiso 1 1 calc R U . . .
C9B C 0.7257(2) 0.30844(15) 0.34048(13) 0.0232(5) Uani 1 1 d . . . . .
H9B1 H 0.803113 0.297080 0.351709 0.028 Uiso 1 1 calc R U . . .
H9B2 H 0.703419 0.257408 0.329568 0.028 Uiso 1 1 calc R U . . .
C10B C 0.6553(2) 0.33595(15) 0.40511(13) 0.0236(5) Uani 1 1 d . . . . .
C11B C 0.5434(2) 0.32407(16) 0.41707(15) 0.0278(5) Uani 1 1 d . . . . .
H11B H 0.510938 0.297856 0.384774 0.033 Uiso 1 1 calc R U . . .
C12B C 0.4826(2) 0.35079(17) 0.47565(16) 0.0319(6) Uani 1 1 d . . . . .
H12B H 0.407470 0.343248 0.484373 0.038 Uiso 1 1 calc R U . . .
C13B C 0.5319(2) 0.38962(16) 0.52312(14) 0.0279(5) Uani 1 1 d . . . . .
C14B C 0.4772(3) 0.41668(18) 0.58675(16) 0.0369(7) Uani 1 1 d . . . . .
H14B H 0.401805 0.411062 0.598323 0.044 Uiso 1 1 calc R U . . .
C15B C 0.5314(3) 0.45031(18) 0.63093(16) 0.0393(7) Uani 1 1 d . . . . .
H15B H 0.493972 0.466554 0.673941 0.047 Uiso 1 1 calc R U . . .
C16B C 0.6416(3) 0.46175(18) 0.61471(16) 0.0366(7) Uani 1 1 d . . . . .
H16B H 0.677811 0.486378 0.646185 0.044 Uiso 1 1 calc R U . . .
C17B C 0.6972(3) 0.43736(17) 0.55326(15) 0.0320(6) Uani 1 1 d . . . . .
H17B H 0.771580 0.446134 0.541818 0.038 Uiso 1 1 calc R U . . .
C18B C 0.6443(2) 0.39936(15) 0.50717(14) 0.0255(5) Uani 1 1 d . . . . .
C19B C 1.0245(2) 0.29936(15) 0.08007(13) 0.0227(5) Uani 1 1 d . . . . .
H19C H 0.989326 0.251750 0.073814 0.027 Uiso 1 1 calc R U . . .
H19D H 1.065495 0.285975 0.122495 0.027 Uiso 1 1 calc R U . . .
C20B C 1.1055(2) 0.31400(15) 0.01704(13) 0.0241(5) Uani 1 1 d . . . . .
C21B C 1.0809(2) 0.30576(16) -0.05169(14) 0.0283(5) Uani 1 1 d . . . . .
H21B H 1.011830 0.291295 -0.059388 0.034 Uiso 1 1 calc R U . . .
C22B C 1.1571(3) 0.31873(17) -0.10701(15) 0.0340(6) Uani 1 1 d . . . . .
H22B H 1.142264 0.311863 -0.153478 0.041 Uiso 1 1 calc R U . . .
C23B C 1.2575(3) 0.34228(16) -0.09512(15) 0.0329(6) Uani 1 1 d . . . . .
C24B C 1.3404(3) 0.35868(18) -0.14927(19) 0.0444(8) Uani 1 1 d . . . . .
H24B H 1.329233 0.353699 -0.196824 0.053 Uiso 1 1 calc R U . . .
C25B C 1.4356(3) 0.38144(19) -0.1343(2) 0.0512(10) Uani 1 1 d . . . . .
H25B H 1.490196 0.392720 -0.171436 0.061 Uiso 1 1 calc R U . . .
C26B C 1.4540(3) 0.38844(19) -0.0643(2) 0.0494(10) Uani 1 1 d . . . . .
H26B H 1.521315 0.404202 -0.054518 0.059 Uiso 1 1 calc R U . . .
C27B C 1.3762(2) 0.37284(19) -0.0097(2) 0.0405(7) Uani 1 1 d . . . . .
H27B H 1.389502 0.377770 0.037491 0.049 Uiso 1 1 calc R U . . .
C28B C 1.2765(2) 0.34943(15) -0.02432(15) 0.0290(6) Uani 1 1 d . . . . .
C29B C 1.0416(2) 0.38171(15) 0.25015(14) 0.0243(5) Uani 1 1 d . . . . .
C30B C 1.0405(2) 0.29320(15) 0.27541(12) 0.0206(4) Uani 1 1 d . . . . .
C31B C 0.6677(2) 0.29501(16) 0.10767(15) 0.0271(5) Uani 1 1 d . . . . .
H31C H 0.667378 0.300013 0.055697 0.032 Uiso 1 1 calc R U . . .
H31D H 0.591381 0.291668 0.128181 0.032 Uiso 1 1 calc R U . . .
C32B C 0.7389(2) 0.21646(15) 0.13056(13) 0.0214(5) Uani 1 1 d . . . . .
Cl1 Cl 1.23356(6) 0.56918(5) 0.15732(4) 0.03700(16) Uani 1 1 d . . . . .
O10 O 1.3153(3) 0.5561(2) 0.20578(15) 0.0735(9) Uani 1 1 d . . . . .
O11 O 1.2232(2) 0.49588(15) 0.13000(16) 0.0583(7) Uani 1 1 d . . . . .
O12 O 1.2633(2) 0.62742(15) 0.10151(13) 0.0521(7) Uani 1 1 d . . . . .
O13 O 1.1313(3) 0.59854(19) 0.19367(19) 0.0769(10) Uani 1 1 d . . . . .
Cl2 Cl 1.77329(7) -0.25664(8) 0.31411(6) 0.0613(3) Uani 1 1 d . . . . .
O21A O 1.8016(5) -0.1929(4) 0.3536(3) 0.0700(19) Uiso 0.524(6) 1 d . . P A 1
O22A O 1.7227(4) -0.2093(3) 0.2515(3) 0.0475(13) Uiso 0.524(6) 1 d . . P A 1
O23A O 1.8761(5) -0.2949(4) 0.2814(3) 0.0595(16) Uiso 0.524(6) 1 d . . P A 1
O24A O 1.7063(5) -0.3005(3) 0.3498(3) 0.0576(16) Uiso 0.524(6) 1 d . . P A 1
O21B O 1.7254(6) -0.3358(4) 0.3030(4) 0.075(2) Uiso 0.476(6) 1 d . . P A 2
O22B O 1.7332(6) -0.2687(4) 0.3942(4) 0.079(2) Uiso 0.476(6) 1 d . . P A 2
O23B O 1.7148(7) -0.1915(5) 0.2809(5) 0.080(2) Uiso 0.476(6) 1 d . . P A 2
O24B O 1.8830(9) -0.2749(7) 0.3101(6) 0.113(4) Uiso 0.476(6) 1 d . . P A 2
O1W O 0.85448(16) 0.03344(12) 0.49034(10) 0.0264(4) Uani 1 1 d D . . . .
H1W1 H 0.886(2) 0.0124(18) 0.4551(13) 0.032 Uiso 1 1 d D U . . .
H1W2 H 0.7878(15) 0.0410(19) 0.4838(16) 0.032 Uiso 1 1 d D U . . .
O2W O 1.21272(16) 0.12381(11) 0.22986(10) 0.0263(4) Uani 1 1 d D . . . .
H2W1 H 1.243(2) 0.1609(14) 0.2091(16) 0.032 Uiso 1 1 d D U . . .
H2W2 H 1.257(2) 0.0817(13) 0.2207(16) 0.032 Uiso 1 1 d D U . . .
O3W O 0.92196(16) 0.17249(11) 0.40478(10) 0.0268(4) Uani 1 1 d D . . . .
H3W1 H 0.930(3) 0.2142(13) 0.4235(15) 0.032 Uiso 1 1 d D U . . .
H3W2 H 0.904(3) 0.1397(15) 0.4383(13) 0.032 Uiso 1 1 d D U . . .
O4W O 1.16346(16) 0.10105(12) 0.41334(10) 0.0264(4) Uani 1 1 d D . . . .
H4W1 H 1.154(3) 0.1398(14) 0.4378(15) 0.032 Uiso 1 1 d D U . . .
H4W2 H 1.151(3) 0.0598(13) 0.4378(15) 0.032 Uiso 1 1 d D U . . .
O5W O 0.93846(16) 0.09043(11) 0.23737(11) 0.0296(4) Uani 1 1 d D . . . .
H5W1 H 0.901(2) 0.1297(14) 0.2181(16) 0.036 Uiso 1 1 d D U . . .
H5W2 H 0.903(2) 0.0510(14) 0.2425(18) 0.036 Uiso 1 1 d D U . . .
O6W O 0.93654(18) 0.32221(13) 0.45357(12) 0.0351(5) Uani 1 1 d D . . . .
H6W1 H 0.8715(16) 0.3449(19) 0.4518(19) 0.042 Uiso 1 1 d D U . . .
H6W2 H 0.978(2) 0.3558(17) 0.4447(19) 0.042 Uiso 1 1 d D U . . .
O7W O 1.32056(19) 0.25127(14) 0.15113(11) 0.0383(5) Uani 1 1 d D . . . .
H7W1 H 1.285(3) 0.275(2) 0.1181(15) 0.046 Uiso 1 1 d D U . . .
H7W2 H 1.377(2) 0.224(2) 0.1307(17) 0.046 Uiso 1 1 d D U . . .
O8W O 0.8552(2) -0.05183(14) 0.24480(11) 0.0388(5) Uani 1 1 d D . . . .
H8W1 H 0.818(3) -0.0878(18) 0.2634(17) 0.047 Uiso 1 1 d D U . . .
H8W2 H 0.867(3) -0.061(2) 0.2018(10) 0.047 Uiso 1 1 d D U . . .
O9W O 1.49617(18) 0.15566(14) 0.09162(14) 0.0425(5) Uani 1 1 d D . . . .
H9W1 H 1.491(3) 0.1059(12) 0.103(2) 0.051 Uiso 1 1 d D U . . .
H9W2 H 1.5634(17) 0.160(2) 0.095(2) 0.051 Uiso 1 1 d D U . . .
O10W O 1.2715(2) 0.32745(19) 0.37145(15) 0.0555(7) Uani 1 1 d D . . . .
H10W H 1.223(3) 0.301(2) 0.362(2) 0.067 Uiso 1 1 d D U . . .
H10Y H 1.299(3) 0.349(2) 0.3340(15) 0.067 Uiso 1 1 d D U . . .
O11W O 1.1277(2) 0.21933(16) 0.50555(14) 0.0492(6) Uani 1 1 d D . . . .
H11W H 1.075(2) 0.254(2) 0.497(2) 0.059 Uiso 1 1 d D U . . .
H11Y H 1.160(3) 0.225(2) 0.5388(16) 0.059 Uiso 1 1 d D U . . .
O12W O 1.1033(2) 0.42010(16) 0.43812(15) 0.0522(6) Uani 1 1 d D . . . .
H12W H 1.093(3) 0.4652(15) 0.4140(19) 0.063 Uiso 1 1 d D U . . .
H12Y H 1.164(2) 0.395(2) 0.419(2) 0.063 Uiso 1 1 d D U . . .
O13W O 1.3620(2) 0.36792(16) 0.23421(16) 0.0524(6) Uani 1 1 d D . . . .
H13W H 1.343(3) 0.3334(18) 0.2085(19) 0.063 Uiso 1 1 d D U . . .
H13Y H 1.334(3) 0.4105(15) 0.213(2) 0.063 Uiso 1 1 d D U . . .
O14W O 1.0716(3) 0.5594(2) 0.3529(2) 0.0278(12) Uiso 0.454(6) 1 d . . P B 1
O15W O 1.1350(4) 0.4288(3) 0.5770(2) 0.0358(13) Uiso 0.481(6) 1 d . . P C 2
O16W O 0.9758(17) 0.5747(12) 0.4152(11) 0.011(6) Uiso 0.068(5) 1 d . . P D 3

loop_
_atom_site_aniso_label
_atom_site_aniso_U_11
_atom_site_aniso_U_22
_atom_site_aniso_U_33
_atom_site_aniso_U_23
_atom_site_aniso_U_13
_atom_site_aniso_U_12
Ca1 0.0193(2) 0.0196(2) 0.0165(2) -0.00094(17) -0.00268(16) -0.00132(16)
Zn1A 0.01628(12) 0.01854(13) 0.01784(13) -0.00220(10) -0.00101(10) -0.00024(9)
O1A 0.0192(8) 0.0189(8) 0.0223(8) -0.0006(6) 0.0023(6) -0.0024(6)
O2A 0.0225(9) 0.0243(9) 0.0211(8) -0.0028(7) 0.0033(7) 0.0007(7)
O3A 0.0214(8) 0.0238(9) 0.0260(9) -0.0012(7) 0.0027(7) -0.0020(7)
O4A 0.0358(12) 0.0338(11) 0.0470(13) 0.0048(10) 0.0149(10) -0.0045(9)
N1A 0.0185(9) 0.0191(9) 0.0242(10) -0.0004(8) -0.0025(8) -0.0008(7)
N2A 0.0194(9) 0.0207(9) 0.0195(9) -0.0037(8) -0.0009(7) 0.0008(7)
N3A 0.0200(9) 0.0228(10) 0.0187(9) -0.0039(8) -0.0018(7) 0.0014(8)
N4A 0.0214(10) 0.0208(10) 0.0226(10) -0.0028(8) -0.0064(8) 0.0001(8)
N5A 0.0245(10) 0.0276(11) 0.0212(10) -0.0029(8) -0.0036(8) -0.0008(8)
N6A 0.0220(10) 0.0256(10) 0.0184(9) 0.0005(8) -0.0035(8) -0.0023(8)
C1A 0.0257(12) 0.0187(11) 0.0219(11) 0.0007(9) -0.0012(9) -0.0011(9)
C2A 0.0276(12) 0.0257(12) 0.0178(11) -0.0010(9) -0.0008(9) -0.0042(10)
C3A 0.0204(11) 0.0290(13) 0.0243(12) -0.0055(10) -0.0047(9) 0.0042(9)
C4A 0.0220(11) 0.0238(12) 0.0217(11) -0.0031(9) -0.0036(9) 0.0050(9)
C5A 0.0295(13) 0.0291(13) 0.0278(13) -0.0118(11) -0.0069(11) 0.0073(10)
C6A 0.0292(13) 0.0321(14) 0.0250(12) -0.0121(11) -0.0083(10) 0.0064(11)
C7A 0.0325(14) 0.0264(13) 0.0345(14) 0.0023(11) -0.0140(12) -0.0108(11)
C8A 0.0283(13) 0.0215(12) 0.0311(13) 0.0004(10) -0.0092(11) -0.0065(10)
C9A 0.0246(12) 0.0218(11) 0.0196(11) -0.0020(9) -0.0018(9) -0.0026(9)
C10A 0.0220(11) 0.0211(11) 0.0237(12) -0.0041(9) -0.0016(9) -0.0053(9)
C11A 0.0189(12) 0.0404(15) 0.0306(14) -0.0125(12) -0.0017(10) -0.0062(10)
C12A 0.0210(12) 0.0387(15) 0.0395(16) -0.0106(13) -0.0089(11) -0.0017(11)
C13A 0.0283(13) 0.0276(13) 0.0294(13) -0.0035(10) -0.0091(11) -0.0047(10)
C14A 0.0346(15) 0.0398(16) 0.0357(15) -0.0047(13) -0.0187(13) -0.0016(12)
C15A 0.0503(19) 0.0457(18) 0.0263(14) 0.0003(13) -0.0142(13) -0.0089(15)
C16A 0.0458(19) 0.054(2) 0.0224(13) -0.0018(13) -0.0028(12) -0.0065(15)
C17A 0.0324(15) 0.0516(18) 0.0222(13) -0.0019(12) -0.0021(11) -0.0015(13)
C18A 0.0264(12) 0.0263(12) 0.0235(12) -0.0020(10) -0.0041(10) -0.0035(10)
C19A 0.0207(11) 0.0209(11) 0.0220(11) -0.0033(9) -0.0049(9) -0.0002(9)
C20A 0.0207(11) 0.0188(11) 0.0208(11) 0.0000(9) -0.0043(9) -0.0004(8)
C21A 0.0208(11) 0.0231(11) 0.0223(11) -0.0016(9) -0.0028(9) -0.0007(9)
C22A 0.0239(12) 0.0238(12) 0.0192(11) -0.0017(9) -0.0010(9) 0.0013(9)
C23A 0.0257(12) 0.0185(11) 0.0218(11) 0.0000(9) -0.0056(9) -0.0016(9)
C24A 0.0322(14) 0.0253(12) 0.0232(12) -0.0020(10) -0.0090(10) -0.0039(10)
C25A 0.0299(14) 0.0429(16) 0.0314(14) -0.0018(12) -0.0121(12) -0.0124(12)
C26A 0.0228(13) 0.062(2) 0.0331(15) -0.0022(14) -0.0045(11) -0.0110(13)
C27A 0.0249(13) 0.0517(18) 0.0260(13) -0.0024(12) -0.0032(11) -0.0106(12)
C28A 0.0223(11) 0.0256(12) 0.0197(11) 0.0003(9) -0.0056(9) -0.0052(9)
C29A 0.0202(12) 0.0227(12) 0.0364(14) 0.0017(10) 0.0045(10) -0.0014(9)
C30A 0.0190(11) 0.0212(11) 0.0169(10) 0.0005(8) -0.0031(8) 0.0004(8)
C31A 0.0219(12) 0.0302(13) 0.0260(12) -0.0007(10) 0.0043(10) 0.0016(10)
C32A 0.0211(11) 0.0303(13) 0.0223(12) -0.0031(10) 0.0012(9) -0.0035(10)
Zn1B 0.01896(13) 0.01899(13) 0.01818(13) -0.00129(10) -0.00360(10) -0.00246(10)
O1B 0.0226(8) 0.0201(8) 0.0229(8) -0.0015(7) -0.0068(7) -0.0035(6)
O2B 0.0232(9) 0.0242(9) 0.0262(9) -0.0004(7) -0.0093(7) -0.0021(7)
O3B 0.0234(9) 0.0213(8) 0.0277(9) -0.0017(7) -0.0096(7) -0.0038(7)
O4B 0.0288(10) 0.0261(9) 0.0434(12) -0.0082(8) -0.0118(9) -0.0048(8)
N1B 0.0224(10) 0.0193(9) 0.0195(9) -0.0004(8) -0.0035(8) -0.0025(7)
N2B 0.0221(10) 0.0213(10) 0.0204(10) -0.0008(8) -0.0016(8) -0.0010(8)
N3B 0.0225(10) 0.0213(10) 0.0226(10) -0.0016(8) -0.0044(8) -0.0017(8)
N4B 0.0213(10) 0.0228(10) 0.0191(9) -0.0012(8) -0.0028(8) -0.0037(8)
N5B 0.0241(10) 0.0240(10) 0.0216(10) -0.0007(8) 0.0000(8) -0.0027(8)
N6B 0.0239(11) 0.0252(11) 0.0282(11) 0.0018(9) -0.0005(9) -0.0022(8)
C1B 0.0297(13) 0.0215(11) 0.0219(12) -0.0048(9) -0.0024(10) -0.0035(9)
C2B 0.0277(13) 0.0211(11) 0.0250(12) -0.0028(9) 0.0008(10) -0.0003(9)
C3B 0.0197(11) 0.0295(13) 0.0269(12) -0.0025(10) -0.0025(10) -0.0011(9)
C4B 0.0234(12) 0.0253(12) 0.0276(13) -0.0006(10) -0.0047(10) 0.0021(9)
C5B 0.0257(12) 0.0265(12) 0.0219(12) 0.0007(10) -0.0056(10) -0.0018(10)
C6B 0.0256(12) 0.0315(13) 0.0196(11) 0.0009(10) -0.0051(9) -0.0024(10)
C7B 0.0288(13) 0.0218(11) 0.0230(12) 0.0004(9) -0.0015(10) -0.0068(10)
C8B 0.0264(12) 0.0194(11) 0.0243(12) 0.0001(9) -0.0032(10) -0.0057(9)
C9B 0.0249(12) 0.0222(11) 0.0211(11) -0.0005(9) -0.0008(9) -0.0006(9)
C10B 0.0248(12) 0.0214(11) 0.0230(12) 0.0004(9) -0.0006(9) -0.0012(9)
C11B 0.0263(13) 0.0280(13) 0.0294(13) 0.0012(11) -0.0025(10) -0.0076(10)
C12B 0.0261(13) 0.0306(14) 0.0360(15) 0.0050(12) 0.0036(11) -0.0049(11)
C13B 0.0284(13) 0.0246(12) 0.0273(13) 0.0031(10) 0.0035(10) -0.0013(10)
C14B 0.0352(15) 0.0317(14) 0.0362(15) 0.0034(12) 0.0106(12) 0.0058(12)
C15B 0.053(2) 0.0299(14) 0.0287(14) -0.0019(12) 0.0075(13) 0.0071(13)
C16B 0.0508(19) 0.0277(14) 0.0300(14) -0.0077(11) -0.0029(13) 0.0026(13)
C17B 0.0373(15) 0.0286(14) 0.0297(14) -0.0045(11) -0.0022(12) -0.0025(11)
C18B 0.0299(13) 0.0211(11) 0.0232(12) 0.0012(9) 0.0009(10) -0.0007(10)
C19B 0.0258(12) 0.0227(11) 0.0189(11) -0.0007(9) -0.0001(9) -0.0027(9)
C20B 0.0262(12) 0.0209(11) 0.0236(12) -0.0011(9) -0.0006(10) -0.0003(9)
C21B 0.0332(14) 0.0289(13) 0.0222(12) -0.0027(10) -0.0015(10) -0.0026(11)
C22B 0.0462(17) 0.0278(14) 0.0245(13) -0.0042(11) 0.0054(12) 0.0023(12)
C23B 0.0390(16) 0.0206(12) 0.0326(14) 0.0012(11) 0.0118(12) 0.0042(11)
C24B 0.052(2) 0.0254(14) 0.0445(18) 0.0030(13) 0.0225(15) 0.0082(13)
C25B 0.0413(19) 0.0272(15) 0.071(3) 0.0094(15) 0.0295(17) 0.0084(13)
C26B 0.0231(14) 0.0332(16) 0.083(3) 0.0118(17) 0.0119(16) 0.0026(12)
C27B 0.0251(14) 0.0349(16) 0.057(2) 0.0088(14) 0.0013(13) -0.0012(11)
C28B 0.0260(13) 0.0197(11) 0.0370(15) 0.0025(10) 0.0036(11) 0.0029(9)
C29B 0.0212(11) 0.0229(12) 0.0299(13) -0.0001(10) -0.0079(10) -0.0046(9)
C30B 0.0202(11) 0.0236(11) 0.0181(11) -0.0031(9) -0.0013(8) -0.0033(9)
C31B 0.0250(12) 0.0273(13) 0.0306(13) -0.0009(10) -0.0124(10) -0.0034(10)
C32B 0.0178(11) 0.0269(12) 0.0203(11) -0.0026(9) -0.0018(9) -0.0052(9)
Cl1 0.0398(4) 0.0363(4) 0.0395(4) -0.0084(3) -0.0041(3) -0.0163(3)
O10 0.079(2) 0.094(2) 0.0563(17) 0.0200(16) -0.0333(16) -0.0444(18)
O11 0.0664(18) 0.0392(13) 0.0747(19) -0.0212(13) -0.0024(15) -0.0158(12)
O12 0.0732(18) 0.0503(14) 0.0390(13) 0.0027(11) -0.0146(12) -0.0282(13)
O13 0.0616(19) 0.068(2) 0.102(3) -0.0368(18) 0.0260(18) -0.0158(15)
Cl2 0.0253(4) 0.1046(8) 0.0596(6) -0.0350(6) -0.0088(4) -0.0031(4)
O1W 0.0235(9) 0.0320(10) 0.0217(9) -0.0038(7) 0.0017(7) 0.0013(8)
O2W 0.0274(10) 0.0222(9) 0.0270(9) 0.0006(7) 0.0046(7) -0.0028(7)
O3W 0.0313(10) 0.0235(9) 0.0238(9) -0.0019(7) 0.0019(8) -0.0014(8)
O4W 0.0300(10) 0.0272(9) 0.0222(9) -0.0004(7) -0.0072(7) -0.0028(8)
O5W 0.0309(10) 0.0214(9) 0.0381(11) 0.0001(8) -0.0164(9) -0.0010(7)
O6W 0.0299(11) 0.0337(11) 0.0414(12) -0.0055(9) 0.0008(9) -0.0042(8)
O7W 0.0389(12) 0.0429(13) 0.0331(11) 0.0056(10) -0.0081(9) -0.0094(10)
O8W 0.0480(14) 0.0440(13) 0.0271(10) -0.0092(9) 0.0046(9) -0.0161(10)
O9W 0.0283(11) 0.0365(12) 0.0644(16) 0.0039(11) -0.0162(11) -0.0086(9)
O10W 0.0458(15) 0.0743(19) 0.0546(16) -0.0153(14) -0.0095(13) -0.0254(13)
O11W 0.0570(17) 0.0470(14) 0.0436(14) -0.0125(12) -0.0144(12) 0.0065(12)
O12W 0.0583(17) 0.0458(14) 0.0545(16) -0.0049(12) -0.0037(13) -0.0150(12)
O13W 0.0403(14) 0.0493(15) 0.0699(19) -0.0088(13) -0.0075(13) -0.0099(12)

loop_
_atom_type_symbol
_atom_type_description
_atom_type_scat_dispersion_real
_atom_type_scat_dispersion_imag
_atom_type_scat_source
C C 0.0033 0.0016 'International Tables Vol C Tables 4.2.6.8 and 6.1.1.4'
H H 0.0000 0.0000 'International Tables Vol C Tables 4.2.6.8 and 6.1.1.4'
N N 0.0061 0.0033 'International Tables Vol C Tables 4.2.6.8 and 6.1.1.4'
O O 0.0106 0.0060 'International Tables Vol C Tables 4.2.6.8 and 6.1.1.4'
Cl Cl 0.1484 0.1585 'International Tables Vol C Tables 4.2.6.8 and 6.1.1.4'
Zn Zn 0.2839 1.4301 'International Tables Vol C Tables 4.2.6.8 and 6.1.1.4'
Ca Ca 0.2262 0.3064 'International Tables Vol C Tables 4.2.6.8 and 6.1.1.4'

loop_
_geom_angle_atom_site_label_1
_geom_angle_atom_site_label_2
_geom_angle_atom_site_label_3
_geom_angle
_geom_angle_site_symmetry_1
_geom_angle_site_symmetry_3
_geom_angle_publ_flag
O5W Ca1 O4W 156.83(7) . . ?
O5W Ca1 O2W 95.59(7) . . ?
O4W Ca1 O2W 94.75(7) . . ?
O5W Ca1 O3W 98.27(7) . . ?
O4W Ca1 O3W 79.62(7) . . ?
O2W Ca1 O3W 156.50(7) . . ?
O5W Ca1 O2B 122.88(6) . . ?
O4W Ca1 O2B 79.81(6) . . ?
O2W Ca1 O2B 75.86(6) . . ?
O3W Ca1 O2B 80.67(7) . . ?
O5W Ca1 O2A 75.78(7) . . ?
O4W Ca1 O2A 81.29(6) . . ?
O2W Ca1 O2A 124.96(6) . . ?
O3W Ca1 O2A 77.08(6) . . ?
O2B Ca1 O2A 153.00(6) . . ?
O5W Ca1 O1A 85.01(6) . . ?
O4W Ca1 O1A 77.95(6) . . ?
O2W Ca1 O1A 74.23(6) . . ?
O3W Ca1 O1A 125.76(6) . . ?
O2B Ca1 O1A 140.74(6) . . ?
O2A Ca1 O1A 51.12(5) . . ?
O5W Ca1 O1B 72.62(6) . . ?
O4W Ca1 O1B 128.16(6) . . ?
O2W Ca1 O1B 89.61(6) . . ?
O3W Ca1 O1B 76.64(6) . . ?
O2B Ca1 O1B 51.37(5) . . ?
O2A Ca1 O1B 134.96(6) . . ?
O1A Ca1 O1B 151.06(6) . . ?
O5W Ca1 C30B 98.06(7) . . ?
O4W Ca1 C30B 103.99(7) . . ?
O2W Ca1 C30B 81.14(7) . . ?
O3W Ca1 C30B 78.20(7) . . ?
O2B Ca1 C30B 25.26(6) . . ?
O2A Ca1 C30B 153.30(6) . . ?
O1A Ca1 C30B 155.36(6) . . ?
O1B Ca1 C30B 26.13(6) . . ?
O5W Ca1 C30A 78.40(7) . . ?
O4W Ca1 C30A 79.42(7) . . ?
O2W Ca1 C30A 99.88(7) . . ?
O3W Ca1 C30A 101.44(7) . . ?
O2B Ca1 C30A 158.36(6) . . ?
O2A Ca1 C30A 25.19(6) . . ?
O1A Ca1 C30A 25.96(6) . . ?
O1B Ca1 C30A 150.25(6) . . ?
C30B Ca1 C30A 176.38(7) . . ?
O3A Zn1A O1A 89.58(7) . . ?
O3A Zn1A N3A 82.51(7) . . ?
O1A Zn1A N3A 172.07(7) . . ?
O3A Zn1A N1A 170.80(7) . . ?
O1A Zn1A N1A 81.93(7) . . ?
N3A Zn1A N1A 106.00(8) . . ?
O3A Zn1A N4A 96.85(8) . . ?
O1A Zn1A N4A 99.12(7) . . ?
N3A Zn1A N4A 82.50(8) . . ?
N1A Zn1A N4A 81.09(8) . . ?
O3A Zn1A N2A 103.25(7) . . ?
O1A Zn1A N2A 99.30(7) . . ?
N3A Zn1A N2A 82.03(7) . . ?
N1A Zn1A N2A 81.75(8) . . ?
N4A Zn1A N2A 152.70(7) . . ?
C30A O1A Zn1A 116.59(15) . . ?
C30A O1A Ca1 91.80(14) . . ?
Zn1A O1A Ca1 151.26(8) . . ?
C30A O2A Ca1 95.15(15) . . ?
C32A O3A Zn1A 116.88(16) . . ?
C1A N1A C8A 111.24(19) . . ?
C1A N1A C29A 111.3(2) . . ?
C8A N1A C29A 112.2(2) . . ?
C1A N1A Zn1A 107.96(15) . . ?
C8A N1A Zn1A 106.86(15) . . ?
C29A N1A Zn1A 106.99(14) . . ?
C2A N2A C3A 113.2(2) . . ?
C2A N2A C9A 109.45(19) . . ?
C3A N2A C9A 110.89(19) . . ?
C2A N2A Zn1A 105.08(14) . . ?
C3A N2A Zn1A 106.35(14) . . ?
C9A N2A Zn1A 111.68(14) . . ?
C5A N3A C4A 112.6(2) . . ?
C5A N3A C31A 111.2(2) . . ?
C4A N3A C31A 112.2(2) . . ?
C5A N3A Zn1A 107.53(15) . . ?
C4A N3A Zn1A 106.85(14) . . ?
C31A N3A Zn1A 106.05(15) . . ?
C7A N4A C6A 113.7(2) . . ?
C7A N4A C19A 110.28(19) . . ?
C6A N4A C19A 110.2(2) . . ?
C7A N4A Zn1A 108.36(15) . . ?
C6A N4A Zn1A 104.57(15) . . ?
C19A N4A Zn1A 109.41(14) . . ?
C10A N5A C18A 119.2(2) . . ?
C20A N6A C28A 119.0(2) . . ?
N1A C1A C2A 110.4(2) . . ?
N2A C2A C1A 113.3(2) . . ?
N2A C3A C4A 114.4(2) . . ?
N3A C4A C3A 111.2(2) . . ?
N3A C5A C6A 111.0(2) . . ?
N4A C6A C5A 112.5(2) . . ?
N4A C7A C8A 113.5(2) . . ?
N1A C8A C7A 111.2(2) . . ?
N2A C9A C10A 113.37(19) . . ?
N5A C10A C11A 122.1(2) . . ?
N5A C10A C9A 116.8(2) . . ?
C11A C10A C9A 121.1(2) . . ?
C12A C11A C10A 119.5(3) . . ?
C11A C12A C13A 119.9(3) . . ?
C12A C13A C18A 117.8(2) . . ?
C12A C13A C14A 123.6(3) . . ?
C18A C13A C14A 118.6(3) . . ?
C15A C14A C13A 120.9(3) . . ?
C14A C15A C16A 120.3(3) . . ?
C17A C16A C15A 120.5(3) . . ?
C16A C17A C18A 120.2(3) . . ?
N5A C18A C17A 119.0(2) . . ?
N5A C18A C13A 121.5(2) . . ?
C17A C18A C13A 119.6(2) . . ?
N4A C19A C20A 115.2(2) . . ?
N6A C20A C21A 122.4(2) . . ?
N6A C20A C19A 116.6(2) . . ?
C21A C20A C19A 121.0(2) . . ?
C22A C21A C20A 119.6(2) . . ?
C21A C22A C23A 119.4(2) . . ?
C24A C23A C22A 122.9(2) . . ?
C24A C23A C28A 119.3(2) . . ?
C22A C23A C28A 117.8(2) . . ?
C25A C24A C23A 120.2(3) . . ?
C24A C25A C26A 120.7(3) . . ?
C27A C26A C25A 120.3(3) . . ?
C26A C27A C28A 120.2(3) . . ?
N6A C28A C27A 118.8(2) . . ?
N6A C28A C23A 121.8(2) . . ?
C27A C28A C23A 119.3(2) . . ?
N1A C29A C30A 114.7(2) . . ?
O2A C30A O1A 121.8(2) . . ?
O2A C30A C29A 118.7(2) . . ?
O1A C30A C29A 119.5(2) . . ?
O2A C30A Ca1 59.66(13) . . ?
O1A C30A Ca1 62.24(12) . . ?
C29A C30A Ca1 175.20(17) . . ?
N3A C31A C32A 115.0(2) . . ?
O4A C32A O3A 125.8(3) . . ?
O4A C32A C31A 116.3(2) . . ?
O3A C32A C31A 117.8(2) . . ?
O3B Zn1B O1B 85.10(7) . . ?
O3B Zn1B N2B 108.22(8) . . ?
O1B Zn1B N2B 104.16(7) . . ?
O3B Zn1B N1B 161.36(7) . . ?
O1B Zn1B N1B 77.41(7) . . ?
N2B Zn1B N1B 82.58(8) . . ?
O3B Zn1B N4B 98.44(8) . . ?
O1B Zn1B N4B 104.44(7) . . ?
N2B Zn1B N4B 142.15(8) . . ?
N1B Zn1B N4B 80.02(8) . . ?
O3B Zn1B N3B 79.69(7) . . ?
O1B Zn1B N3B 164.72(7) . . ?
N2B Zn1B N3B 79.56(8) . . ?
N1B Zn1B N3B 117.87(7) . . ?
N4B Zn1B N3B 79.37(8) . . ?
C30B O1B Zn1B 117.89(15) . . ?
C30B O1B Ca1 89.94(14) . . ?
Zn1B O1B Ca1 152.09(8) . . ?
C30B O2B Ca1 96.33(15) . . ?
C32B O3B Zn1B 121.25(16) . . ?
C8B N1B C1B 112.71(19) . . ?
C8B N1B C29B 113.2(2) . . ?
C1B N1B C29B 109.69(19) . . ?
C8B N1B Zn1B 104.04(14) . . ?
C1B N1B Zn1B 107.28(15) . . ?
C29B N1B Zn1B 109.62(15) . . ?
C2B N2B C3B 111.12(19) . . ?
C2B N2B C9B 112.53(19) . . ?
C3B N2B C9B 111.1(2) . . ?
C2B N2B Zn1B 105.05(15) . . ?
C3B N2B Zn1B 108.14(15) . . ?
C9B N2B Zn1B 108.64(14) . . ?
C4B N3B C5B 113.00(19) . . ?
C4B N3B C31B 111.0(2) . . ?
C5B N3B C31B 112.3(2) . . ?
C4B N3B Zn1B 107.66(15) . . ?
C5B N3B Zn1B 106.28(15) . . ?
C31B N3B Zn1B 106.10(14) . . ?
C6B N4B C7B 112.4(2) . . ?
C6B N4B C19B 111.17(19) . . ?
C7B N4B C19B 112.5(2) . . ?
C6B N4B Zn1B 107.50(15) . . ?
C7B N4B Zn1B 108.71(15) . . ?
C19B N4B Zn1B 104.03(14) . . ?
C10B N5B C18B 118.6(2) . . ?
C20B N6B C28B 118.3(2) . . ?
N1B C1B C2B 111.8(2) . . ?
N2B C2B C1B 111.4(2) . . ?
N2B C3B C4B 111.1(2) . . ?
N3B C4B C3B 110.0(2) . . ?
N3B C5B C6B 109.6(2) . . ?
N4B C6B C5B 111.2(2) . . ?
N4B C7B C8B 113.4(2) . . ?
N1B C8B C7B 111.3(2) . . ?
N2B C9B C10B 114.6(2) . . ?
N5B C10B C11B 122.8(2) . . ?
N5B C10B C9B 116.0(2) . . ?
C11B C10B C9B 121.2(2) . . ?
C12B C11B C10B 119.2(3) . . ?
C11B C12B C13B 119.8(3) . . ?
C12B C13B C18B 117.5(2) . . ?
C12B C13B C14B 124.1(3) . . ?
C18B C13B C14B 118.3(3) . . ?
C15B C14B C13B 120.6(3) . . ?
C14B C15B C16B 121.4(3) . . ?
C17B C16B C15B 120.0(3) . . ?
C16B C17B C18B 120.1(3) . . ?
N5B C18B C17B 118.3(3) . . ?
N5B C18B C13B 122.1(2) . . ?
C17B C18B C13B 119.6(3) . . ?
N4B C19B C20B 115.7(2) . . ?
N6B C20B C21B 123.1(2) . . ?
N6B C20B C19B 115.6(2) . . ?
C21B C20B C19B 121.3(2) . . ?
C22B C21B C20B 119.3(3) . . ?
C21B C22B C23B 119.8(3) . . ?
C22B C23B C24B 123.8(3) . . ?
C22B C23B C28B 117.7(3) . . ?
C24B C23B C28B 118.5(3) . . ?
C25B C24B C23B 120.9(4) . . ?
C24B C25B C26B 120.4(3) . . ?
C27B C26B C25B 120.9(3) . . ?
C26B C27B C28B 119.4(4) . . ?
N6B C28B C27B 118.4(3) . . ?
N6B C28B C23B 121.8(3) . . ?
C27B C28B C23B 119.8(3) . . ?
N1B C29B C30B 109.8(2) . . ?
O2B C30B O1B 122.3(2) . . ?
O2B C30B C29B 119.7(2) . . ?
O1B C30B C29B 118.0(2) . . ?
O2B C30B Ca1 58.42(13) . . ?
O1B C30B Ca1 63.92(12) . . ?
C29B C30B Ca1 174.33(17) . . ?
N3B C31B C32B 115.2(2) . . ?
O4B C32B O3B 125.1(2) . . ?
O4B C32B C31B 117.3(2) . . ?
O3B C32B C31B 117.5(2) . . ?
O10 Cl1 O11 110.28(19) . . ?
O10 Cl1 O12 108.94(16) . . ?
O11 Cl1 O12 110.22(17) . . ?
O10 Cl1 O13 108.5(2) . . ?
O11 Cl1 O13 109.19(18) . . ?
O12 Cl1 O13 109.72(19) . . ?
O24B Cl2 O23B 127.0(6) . . ?
O24A Cl2 O23A 119.3(4) . . ?
O24A Cl2 O21A 113.4(4) . . ?
O23A Cl2 O21A 106.6(4) . . ?
O24A Cl2 O22A 111.3(3) . . ?
O23A Cl2 O22A 101.7(3) . . ?
O21A Cl2 O22A 102.8(3) . . ?
O24B Cl2 O22B 105.9(6) . . ?
O23B Cl2 O22B 111.4(5) . . ?
O24B Cl2 O21B 106.8(6) . . ?
O23B Cl2 O21B 110.0(4) . . ?
O22B Cl2 O21B 89.1(4) . . ?

loop_
_geom_bond_atom_site_label_1
_geom_bond_atom_site_label_2
_geom_bond_distance
_geom_bond_site_symmetry_2
_geom_bond_publ_flag
Ca1 O5W 2.3483(19) . ?
Ca1 O4W 2.3694(18) . ?
Ca1 O2W 2.3745(19) . ?
Ca1 O3W 2.4234(19) . ?
Ca1 O2B 2.4811(18) . ?
Ca1 O2A 2.5159(18) . ?
Ca1 O1A 2.5705(17) . ?
Ca1 O1B 2.6002(17) . ?
Ca1 C30B 2.895(2) . ?
Ca1 C30A 2.903(2) . ?
Zn1A O3A 2.0280(18) . ?
Zn1A O1A 2.0428(17) . ?
Zn1A N3A 2.171(2) . ?
Zn1A N1A 2.183(2) . ?
Zn1A N4A 2.230(2) . ?
Zn1A N2A 2.248(2) . ?
O1A C30A 1.272(3) . ?
O2A C30A 1.241(3) . ?
O3A C32A 1.275(3) . ?
O4A C32A 1.228(3) . ?
N1A C1A 1.477(3) . ?
N1A C8A 1.481(3) . ?
N1A C29A 1.483(3) . ?
N2A C2A 1.478(3) . ?
N2A C3A 1.488(3) . ?
N2A C9A 1.497(3) . ?
N3A C5A 1.476(3) . ?
N3A C4A 1.475(3) . ?
N3A C31A 1.479(3) . ?
N4A C7A 1.479(3) . ?
N4A C6A 1.484(3) . ?
N4A C19A 1.488(3) . ?
N5A C10A 1.321(3) . ?
N5A C18A 1.374(3) . ?
N6A C20A 1.321(3) . ?
N6A C28A 1.364(3) . ?
C1A C2A 1.516(4) . ?
C3A C4A 1.523(4) . ?
C5A C6A 1.515(4) . ?
C7A C8A 1.519(4) . ?
C9A C10A 1.522(3) . ?
C10A C11A 1.415(3) . ?
C11A C12A 1.363(4) . ?
C12A C13A 1.402(4) . ?
C13A C18A 1.417(4) . ?
C13A C14A 1.418(4) . ?
C14A C15A 1.357(5) . ?
C15A C16A 1.411(5) . ?
C16A C17A 1.371(4) . ?
C17A C18A 1.407(4) . ?
C19A C20A 1.511(3) . ?
C20A C21A 1.416(3) . ?
C21A C22A 1.361(3) . ?
C22A C23A 1.414(4) . ?
C23A C24A 1.413(3) . ?
C23A C28A 1.416(3) . ?
C24A C25A 1.359(4) . ?
C25A C26A 1.413(4) . ?
C26A C27A 1.368(4) . ?
C27A C28A 1.412(4) . ?
C29A C30A 1.514(3) . ?
C31A C32A 1.525(4) . ?
Zn1B O3B 2.0030(17) . ?
Zn1B O1B 2.1114(16) . ?
Zn1B N2B 2.186(2) . ?
Zn1B N1B 2.190(2) . ?
Zn1B N4B 2.236(2) . ?
Zn1B N3B 2.288(2) . ?
O1B C30B 1.275(3) . ?
O2B C30B 1.243(3) . ?
O3B C32B 1.278(3) . ?
O4B C32B 1.224(3) . ?
N1B C8B 1.477(3) . ?
N1B C1B 1.479(3) . ?
N1B C29B 1.484(3) . ?
N2B C2B 1.486(3) . ?
N2B C3B 1.486(3) . ?
N2B C9B 1.495(3) . ?
N3B C4B 1.472(3) . ?
N3B C5B 1.473(3) . ?
N3B C31B 1.474(3) . ?
N4B C6B 1.482(3) . ?
N4B C7B 1.488(3) . ?
N4B C19B 1.496(3) . ?
N5B C10B 1.322(3) . ?
N5B C18B 1.370(3) . ?
N6B C20B 1.323(3) . ?
N6B C28B 1.371(3) . ?
C1B C2B 1.511(4) . ?
C3B C4B 1.517(4) . ?
C5B C6B 1.515(4) . ?
C7B C8B 1.524(4) . ?
C9B C10B 1.514(4) . ?
C10B C11B 1.417(4) . ?
C11B C12B 1.366(4) . ?
C12B C13B 1.411(4) . ?
C13B C18B 1.419(4) . ?
C13B C14B 1.420(4) . ?
C14B C15B 1.349(5) . ?
C15B C16B 1.400(5) . ?
C16B C17B 1.374(4) . ?
C17B C18B 1.409(4) . ?
C19B C20B 1.507(3) . ?
C20B C21B 1.408(4) . ?
C21B C22B 1.361(4) . ?
C22B C23B 1.403(5) . ?
C23B C24B 1.412(4) . ?
C23B C28B 1.421(4) . ?
C24B C25B 1.355(5) . ?
C25B C26B 1.405(6) . ?
C26B C27B 1.373(5) . ?
C27B C28B 1.410(4) . ?
C29B C30B 1.518(3) . ?
C31B C32B 1.530(4) . ?
Cl1 O10 1.420(3) . ?
Cl1 O11 1.423(2) . ?
Cl1 O12 1.424(2) . ?
Cl1 O13 1.429(3) . ?
Cl2 O24A 1.281(6) . ?
Cl2 O24B 1.343(11) . ?
Cl2 O23B 1.359(8) . ?
Cl2 O23A 1.453(6) . ?
Cl2 O21A 1.481(6) . ?
Cl2 O22A 1.505(5) . ?
Cl2 O22B 1.562(8) . ?
Cl2 O21B 1.579(7) . ?
